data_1546693
loop_
_publ_author_name
'Mohamed, Shaaban K.'
'Dege, Necmi'
'Akkurt, Mehmet'
'Allah, Omyma A. Abd'
'Albayati, Mustafa R.'

_publ_section_title
;
 Ethyl
 2-[9-(5-bromo-2-hydroxyphenyl)-3,3,6,6-tetramethyl-1,8-dioxo-1,2,3,4,5,6,7,8,9,10-decahydroacridin-10-yl]acetate
;
_journal_coeditor_code HB4135
_journal_issue 4
_journal_name_full IUCrData
_journal_page_first x170573
_journal_paper_doi 10.1107/S2414314617005739
_journal_volume 2
_journal_year 2017
_chemical_formula_iupac 'C27 H32 Br N O5'
_chemical_formula_moiety 'C27 H32 Br N O5'
_chemical_formula_sum 'C27 H32 Br N O5'
_chemical_formula_weight 530.44
_chemical_name_systematic
'Ethyl 2-[9-(5-bromo-2-hydroxyphenyl)-3,3,6,6-tetramethyl-1,8-dioxo-1,2,3,4,5,6,7,8,9,10-decahydroacridin-10-yl]acetate'
_space_group_crystal_system monoclinic
_space_group_IT_number 14
_space_group_name_Hall '-P 2yn'
_space_group_name_H-M_alt 'P 1 21/n 1'
_symmetry_space_group_name_Hall '-P 2yn'
_symmetry_space_group_name_H-M 'P 1 21/n 1'
_atom_sites_solution_hydrogens mixed
_audit_creation_method SHELXL-2014/7
_cell_angle_alpha 90
_cell_angle_beta 105.254(4)
_cell_angle_gamma 90
_cell_formula_units_Z 4
_cell_length_a 10.1174(5)
_cell_length_b 19.0567(8)
_cell_length_c 14.0387(7)
_cell_measurement_reflns_used 14005
_cell_measurement_temperature 296(2)
_cell_measurement_theta_max 26.48
_cell_measurement_theta_min 1.50
_cell_volume 2611.4(2)
_computing_cell_refinement
;
X-AREA (Stoe & Cie, 2002)
;
_computing_data_collection
;
X-AREA (Stoe & Cie, 2002)
;
_computing_data_reduction
;
X-RED32 (Stoe & Cie, 2002)
;
_computing_molecular_graphics
;
ORTEP-3 for Windows (Farrugia, 2012)
;
_computing_publication_material
;
WinGX (Farrugia, 2012) and PLATON (Spek, 2009)
;
_computing_structure_refinement
;
SHELXL2016 (Sheldrick, 2015b)
;
_computing_structure_solution
;
SHELXT (Sheldrick, 2015a)
;
_diffrn_ambient_temperature 296(2)
_diffrn_detector_area_resol_mean 6.67
_diffrn_measured_fraction_theta_full 1.000
_diffrn_measured_fraction_theta_max 0.992
_diffrn_measurement_device '2-circle goniometer'
_diffrn_measurement_device_type 'Stoe IPDS 2'
_diffrn_measurement_method 'rotation method'
_diffrn_radiation_monochromator 'plane graphite'
_diffrn_radiation_type MoK\a
_diffrn_radiation_wavelength 0.71073
_diffrn_reflns_av_R_equivalents 0.0578
_diffrn_reflns_limit_h_max 12
_diffrn_reflns_limit_h_min -12
_diffrn_reflns_limit_k_max 23
_diffrn_reflns_limit_k_min -21
_diffrn_reflns_limit_l_max 17
_diffrn_reflns_limit_l_min -17
_diffrn_reflns_number 15096
_diffrn_reflns_theta_full 25.242
_diffrn_reflns_theta_max 25.968
_diffrn_reflns_theta_min 1.845
_exptl_absorpt_coefficient_mu 1.610
_exptl_absorpt_correction_T_max 0.6195
_exptl_absorpt_correction_T_min 0.4252
_exptl_absorpt_correction_type integration
_exptl_absorpt_process_details
;
(X-RED32; Stoe & Cie, 2002)
;
_exptl_crystal_colour 'light yellow'
_exptl_crystal_density_diffrn 1.349
_exptl_crystal_description prism
_exptl_crystal_F_000 1104
_exptl_crystal_size_max 0.670
_exptl_crystal_size_mid 0.510
_exptl_crystal_size_min 0.380
_refine_diff_density_max 0.211
_refine_diff_density_min -0.267
_refine_ls_extinction_method none
_refine_ls_goodness_of_fit_ref 0.967
_refine_ls_hydrogen_treatment mixed
_refine_ls_matrix_type full
_refine_ls_number_parameters 335
_refine_ls_number_reflns 5086
_refine_ls_number_restraints 8
_refine_ls_restrained_S_all 0.966
_refine_ls_R_factor_all 0.0870
_refine_ls_R_factor_gt 0.0454
_refine_ls_shift/su_max 0.001
_refine_ls_shift/su_mean 0.000
_refine_ls_structure_factor_coef Fsqd
_refine_ls_weighting_details 'w=1/[\s^2^(Fo^2^)+(0.0481P)^2^] where P=(Fo^2^+2Fc^2^)/3'
_refine_ls_weighting_scheme calc
_refine_ls_wR_factor_gt 0.0922
_refine_ls_wR_factor_ref 0.1052
_reflns_number_gt 3086
_reflns_number_total 5086
_reflns_threshold_expression 'I > 2\s(I)'
_cod_data_source_file hb4135sup1.cif
_cod_data_source_block I
_cod_database_code 1546693
_shelx_space_group_comment
;
The symmetry employed for this shelxl refinement is uniquely defined
by the following loop, which should always be used as a source of
symmetry information in preference to the above space-group names.
They are only intended as comments.
;

loop_
_space_group_symop_operation_xyz
'x, y, z'
'-x+1/2, y+1/2, -z+1/2'
'-x, -y, -z'
'x-1/2, -y-1/2, z-1/2'

loop_
_atom_site_type_symbol
_atom_site_label
_atom_site_fract_x
_atom_site_fract_y
_atom_site_fract_z
_atom_site_U_iso_or_equiv
_atom_site_adp_type
_atom_site_calc_flag
_atom_site_occupancy
_atom_site_disorder_assembly
_atom_site_disorder_group
C C1 0.6851(3) 0.67758(15) 0.4523(2) 0.0586(7) Uani d 1 . .
H H1 0.6899 0.6767 0.3870 0.070 Uiso calc 1 . .
C C2 0.7688(3) 0.63487(16) 0.5199(2) 0.0633(7) Uani d 1 . .
C C3 0.7638(3) 0.63521(17) 0.6172(2) 0.0709(8) Uani d 1 . .
H H3 0.8229 0.6070 0.6635 0.085 Uiso calc 1 . .
C C4 0.6711(3) 0.67753(18) 0.6447(2) 0.0691(8) Uani d 1 . .
H H4 0.6663 0.6774 0.7100 0.083 Uiso calc 1 . .
C C5 0.5848(3) 0.72029(16) 0.5770(2) 0.0624(7) Uani d 1 . .
C C6 0.5930(3) 0.72224(15) 0.47920(19) 0.0556(7) Uani d 1 . .
C C7 0.4953(3) 0.76780(15) 0.40186(19) 0.0576(7) Uani d 1 . .
H H7 0.4575 0.8044 0.4361 0.069 Uiso calc 1 . .
C C8 0.5669(3) 0.80239(15) 0.33324(19) 0.0573(7) Uani d 1 . .
C C9 0.6446(3) 0.86548(16) 0.3689(2) 0.0678(8) Uani d 1 . .
C C10 0.7075(4) 0.90358(18) 0.2990(3) 0.0831(10) Uani d 1 . .
H H10A 0.7826 0.9323 0.3362 0.100 Uiso calc 1 . .
H H10B 0.6398 0.9345 0.2580 0.100 Uiso calc 1 . .
C C11 0.7607(3) 0.85355(17) 0.2335(2) 0.0711(8) Uani d 1 . .
C C12 0.6438(3) 0.80649(17) 0.17857(19) 0.0651(8) Uani d 1 . .
H H12A 0.5841 0.8334 0.1258 0.078 Uiso calc 1 . .
H H12B 0.6817 0.7682 0.1485 0.078 Uiso calc 1 . .
C C13 0.5594(3) 0.77610(15) 0.24226(19) 0.0579(7) Uani d 1 . .
C C14 0.8774(4) 0.8090(2) 0.2974(2) 0.0864(10) Uani d 1 . .
H H14A 0.9124 0.7782 0.2558 0.130 Uiso calc 1 . .
H H14B 0.8432 0.7819 0.3434 0.130 Uiso calc 1 . .
H H14C 0.9494 0.8393 0.3329 0.130 Uiso calc 1 . .
C C15 0.8154(4) 0.8958(2) 0.1583(3) 0.0936(11) Uani d 1 . .
H H15A 0.8504 0.8641 0.1177 0.140 Uiso calc 1 . .
H H15B 0.8874 0.9264 0.1929 0.140 Uiso calc 1 . .
H H15C 0.7424 0.9231 0.1176 0.140 Uiso calc 1 . .
C C16 0.3809(3) 0.69497(15) 0.2560(2) 0.0597(7) Uani d 1 . .
C C17 0.3801(3) 0.72313(15) 0.3446(2) 0.0599(7) Uani d 1 . .
C C18 0.2692(3) 0.70791(17) 0.3893(2) 0.0681(8) Uani d 1 . .
C C19 0.1600(4) 0.6585(2) 0.3369(3) 0.0856(10) Uani d 1 . .
H H19A 0.0894 0.6846 0.2902 0.103 Uiso calc 1 . .
H H19B 0.1184 0.6369 0.3845 0.103 Uiso calc 1 . .
C C20 0.2158(4) 0.6014(2) 0.2822(3) 0.0835(10) Uani d 1 . .
C C21 0.2848(3) 0.63714(17) 0.2098(2) 0.0748(9) Uani d 1 . .
H H21A 0.3352 0.6022 0.1834 0.090 Uiso calc 1 . .
H H21B 0.2145 0.6562 0.1551 0.090 Uiso calc 1 . .
C C22 0.3184(5) 0.55518(19) 0.3538(3) 0.1046(12) Uani d 1 . .
H H22A 0.3510 0.5193 0.3178 0.157 Uiso calc 1 . .
H H22B 0.2746 0.5339 0.3996 0.157 Uiso calc 1 . .
H H22C 0.3941 0.5832 0.3894 0.157 Uiso calc 1 . .
C C23 0.0952(5) 0.5564(3) 0.2230(3) 0.1238(16) Uani d 1 . .
H H23A 0.0337 0.5853 0.1751 0.186 Uiso calc 1 . .
H H23B 0.0473 0.5365 0.2671 0.186 Uiso calc 1 . .
H H23C 0.1297 0.5194 0.1897 0.186 Uiso calc 1 . .
C C24 0.454(5) 0.695(3) 0.1031(19) 0.065(2) Uani d 0.281(11) A 1
H H24A 0.4673 0.7323 0.0601 0.078 Uiso calc 0.281(11) A 1
H H24B 0.3628 0.6749 0.0771 0.078 Uiso calc 0.281(11) A 1
C C25 0.562(10) 0.639(3) 0.114(2) 0.085(4) Uani d 0.281(11) A 1
C C26 0.641(2) 0.5489(14) 0.004(2) 0.120(4) Uani d 0.281(11) A 1
H H26A 0.6698 0.5160 0.0585 0.144 Uiso calc 0.281(11) A 1
H H26B 0.5872 0.5235 -0.0527 0.144 Uiso calc 0.281(11) A 1
C C27 0.760(3) 0.5801(14) -0.019(2) 0.174(4) Uani d 0.281(11) A 1
H H27A 0.8091 0.6083 0.0362 0.261 Uiso calc 0.281(11) A 1
H H27B 0.7316 0.6089 -0.0763 0.261 Uiso calc 0.281(11) A 1
H H27C 0.8195 0.5436 -0.0304 0.261 Uiso calc 0.281(11) A 1
O O4 0.604(2) 0.5960(14) 0.1773(15) 0.132(3) Uani d 0.281(11) A 1
O O5 0.556(3) 0.6046(13) 0.032(2) 0.089(2) Uani d 0.281(11) A 1
C C24A 0.4786(15) 0.6889(11) 0.1105(7) 0.065(2) Uani d 0.719(11) A 2
H H24C 0.4938 0.7264 0.0679 0.078 Uiso calc 0.719(11) A 2
H H24D 0.3901 0.6683 0.0797 0.078 Uiso calc 0.719(11) A 2
C C25A 0.587(3) 0.6342(13) 0.1170(7) 0.085(4) Uani d 0.719(11) A 2
C C26A 0.7064(12) 0.5693(6) 0.0292(6) 0.120(4) Uani d 0.719(11) A 2
H H26D 0.6916 0.5251 0.0590 0.144 Uiso calc 0.719(11) A 2
H H26E 0.7930 0.5889 0.0667 0.144 Uiso calc 0.719(11) A 2
C C27A 0.7075(12) 0.5587(6) -0.0742(7) 0.174(4) Uani d 0.719(11) A 2
H H27D 0.6313 0.5298 -0.1066 0.261 Uiso calc 0.719(11) A 2
H H27E 0.7914 0.5362 -0.0767 0.261 Uiso calc 0.719(11) A 2
H H27F 0.7005 0.6033 -0.1070 0.261 Uiso calc 0.719(11) A 2
O O4A 0.6676(9) 0.6200(5) 0.1941(5) 0.132(3) Uani d 0.719(11) A 2
O O5A 0.5942(10) 0.6180(4) 0.0276(8) 0.089(2) Uani d 0.719(11) A 2
Br Br1 0.89080(4) 0.57315(2) 0.48022(3) 0.08792(16) Uani d 1 . .
N N1 0.4734(2) 0.71957(12) 0.20561(15) 0.0603(6) Uani d 1 . .
O O1 0.4932(2) 0.76108(14) 0.60854(15) 0.0786(7) Uani d 1 . .
H H1A 0.420(4) 0.762(2) 0.565(3) 0.118 Uiso d 1 . .
O O2 0.2634(2) 0.73668(13) 0.46674(17) 0.0816(6) Uani d 1 . .
O O3 0.6568(3) 0.88686(13) 0.45337(17) 0.0911(7) Uani d 1 . .

loop_
_atom_site_aniso_label
_atom_site_aniso_U_11
_atom_site_aniso_U_22
_atom_site_aniso_U_33
_atom_site_aniso_U_12
_atom_site_aniso_U_13
_atom_site_aniso_U_23
C1 0.0626(18) 0.0575(17) 0.0548(15) 0.0010(15) 0.0141(14) -0.0010(14)
C2 0.0578(18) 0.0571(18) 0.0705(19) -0.0048(15) 0.0087(15) -0.0001(15)
C3 0.067(2) 0.067(2) 0.068(2) -0.0044(17) -0.0001(16) 0.0139(16)
C4 0.073(2) 0.080(2) 0.0511(16) -0.0107(18) 0.0110(16) 0.0057(16)
C5 0.0654(19) 0.0663(18) 0.0564(17) -0.0062(16) 0.0179(15) -0.0036(15)
C6 0.0579(17) 0.0582(17) 0.0498(15) -0.0010(14) 0.0124(13) 0.0000(13)
C7 0.0654(18) 0.0585(17) 0.0518(15) 0.0095(15) 0.0203(14) 0.0009(13)
C8 0.0649(18) 0.0553(17) 0.0521(15) 0.0086(14) 0.0158(14) 0.0039(13)
C9 0.077(2) 0.0612(19) 0.0700(19) 0.0064(16) 0.0273(17) -0.0022(15)
C10 0.100(3) 0.067(2) 0.093(2) -0.0124(19) 0.044(2) -0.0077(18)
C11 0.079(2) 0.0732(19) 0.0671(18) 0.0019(18) 0.0300(18) 0.0015(16)
C12 0.073(2) 0.0708(19) 0.0525(16) 0.0077(16) 0.0182(15) 0.0091(14)
C13 0.0614(17) 0.0580(17) 0.0531(16) 0.0110(15) 0.0129(13) 0.0073(13)
C14 0.071(2) 0.116(3) 0.073(2) 0.008(2) 0.0203(18) 0.004(2)
C15 0.108(3) 0.093(3) 0.093(2) -0.006(2) 0.050(2) 0.009(2)
C16 0.0594(18) 0.0567(17) 0.0592(17) 0.0073(14) 0.0086(15) 0.0047(14)
C17 0.0608(18) 0.0624(18) 0.0549(16) 0.0063(15) 0.0127(14) 0.0052(14)
C18 0.0604(19) 0.070(2) 0.071(2) 0.0071(16) 0.0129(16) 0.0098(16)
C19 0.070(2) 0.099(3) 0.086(2) -0.004(2) 0.0196(19) 0.010(2)
C20 0.082(2) 0.077(2) 0.087(2) -0.018(2) 0.015(2) 0.0003(19)
C21 0.077(2) 0.069(2) 0.0719(19) 0.0017(18) 0.0086(17) -0.0008(16)
C22 0.125(3) 0.075(3) 0.110(3) 0.000(2) 0.025(3) 0.018(2)
C23 0.116(3) 0.120(4) 0.134(4) -0.051(3) 0.030(3) -0.027(3)
C24 0.073(6) 0.069(4) 0.047(2) 0.011(4) 0.007(3) -0.003(3)
C25 0.114(13) 0.084(4) 0.061(2) 0.035(4) 0.028(3) 0.003(2)
C26 0.155(9) 0.126(8) 0.081(5) 0.065(7) 0.034(6) -0.008(4)
C27 0.230(10) 0.192(9) 0.119(7) 0.085(8) 0.081(8) -0.032(6)
O4 0.156(7) 0.158(7) 0.063(3) 0.090(6) -0.003(4) -0.005(3)
O5 0.117(6) 0.088(4) 0.0712(17) 0.020(4) 0.042(3) -0.004(3)
C24A 0.073(6) 0.069(4) 0.047(2) 0.011(4) 0.007(3) -0.003(3)
C25A 0.114(13) 0.084(4) 0.061(2) 0.035(4) 0.028(3) 0.003(2)
C26A 0.155(9) 0.126(8) 0.081(5) 0.065(7) 0.034(6) -0.008(4)
C27A 0.230(10) 0.192(9) 0.119(7) 0.085(8) 0.081(8) -0.032(6)
O4A 0.156(7) 0.158(7) 0.063(3) 0.090(6) -0.003(4) -0.005(3)
O5A 0.117(6) 0.088(4) 0.0712(17) 0.020(4) 0.042(3) -0.004(3)
Br1 0.0766(2) 0.0737(2) 0.1095(3) 0.0167(2) 0.01751(19) -0.0036(2)
N1 0.0684(15) 0.0621(15) 0.0479(12) 0.0061(13) 0.0113(12) -0.0024(11)
O1 0.0881(16) 0.0931(16) 0.0612(13) 0.0074(15) 0.0313(12) -0.0061(12)
O2 0.0757(15) 0.1000(17) 0.0752(14) 0.0071(13) 0.0309(12) 0.0005(13)
O3 0.121(2) 0.0860(16) 0.0742(14) -0.0224(15) 0.0390(14) -0.0258(13)

loop_
_atom_type_symbol
_atom_type_description
_atom_type_scat_dispersion_real
_atom_type_scat_dispersion_imag
_atom_type_scat_source
C C 0.0033 0.0016 'International Tables Vol C Tables 4.2.6.8 and 6.1.1.4'
H H 0.0000 0.0000 'International Tables Vol C Tables 4.2.6.8 and 6.1.1.4'
Br Br -0.2901 2.4595 'International Tables Vol C Tables 4.2.6.8 and 6.1.1.4'
N N 0.0061 0.0033 'International Tables Vol C Tables 4.2.6.8 and 6.1.1.4'
O O 0.0106 0.0060 'International Tables Vol C Tables 4.2.6.8 and 6.1.1.4'

loop_
_geom_angle_atom_site_label_1
_geom_angle_atom_site_label_2
_geom_angle_atom_site_label_3
_geom_angle
C2 C1 C6 121.0(3)
C2 C1 H1 119.5
C6 C1 H1 119.5
C1 C2 C3 120.6(3)
C1 C2 Br1 120.0(2)
C3 C2 Br1 119.4(2)
C4 C3 C2 119.2(3)
C4 C3 H3 120.4
C2 C3 H3 120.4
C3 C4 C5 120.8(3)
C3 C4 H4 119.6
C5 C4 H4 119.6
O1 C5 C4 118.2(3)
O1 C5 C6 121.5(3)
C4 C5 C6 120.2(3)
C1 C6 C5 118.0(3)
C1 C6 C7 120.6(2)
C5 C6 C7 121.2(2)
C17 C7 C8 110.1(2)
C17 C7 C6 109.0(2)
C8 C7 C6 112.0(2)
C17 C7 H7 108.6
C8 C7 H7 108.6
C6 C7 H7 108.6
C13 C8 C9 121.5(2)
C13 C8 C7 121.7(3)
C9 C8 C7 116.8(2)
O3 C9 C8 121.0(3)
O3 C9 C10 121.4(3)
C8 C9 C10 117.6(3)
C9 C10 C11 111.9(3)
C9 C10 H10A 109.2
C11 C10 H10A 109.2
C9 C10 H10B 109.2
C11 C10 H10B 109.2
H10A C10 H10B 107.9
C10 C11 C12 109.0(3)
C10 C11 C14 109.5(3)
C12 C11 C14 110.2(3)
C10 C11 C15 109.6(3)
C12 C11 C15 109.4(3)
C14 C11 C15 109.2(3)
C13 C12 C11 114.3(2)
C13 C12 H12A 108.7
C11 C12 H12A 108.7
C13 C12 H12B 108.7
C11 C12 H12B 108.7
H12A C12 H12B 107.6
C8 C13 N1 120.5(2)
C8 C13 C12 121.2(3)
N1 C13 C12 118.3(2)
C11 C14 H14A 109.5
C11 C14 H14B 109.5
H14A C14 H14B 109.5
C11 C14 H14C 109.5
H14A C14 H14C 109.5
H14B C14 H14C 109.5
C11 C15 H15A 109.5
C11 C15 H15B 109.5
H15A C15 H15B 109.5
C11 C15 H15C 109.5
H15A C15 H15C 109.5
H15B C15 H15C 109.5
C17 C16 N1 119.9(3)
C17 C16 C21 121.8(3)
N1 C16 C21 118.3(2)
C16 C17 C18 120.6(3)
C16 C17 C7 121.7(2)
C18 C17 C7 117.6(2)
O2 C18 C17 120.9(3)
O2 C18 C19 121.0(3)
C17 C18 C19 118.0(3)
C18 C19 C20 112.0(3)
C18 C19 H19A 109.2
C20 C19 H19A 109.2
C18 C19 H19B 109.2
C20 C19 H19B 109.2
H19A C19 H19B 107.9
C22 C20 C19 111.0(3)
C22 C20 C21 110.2(3)
C19 C20 C21 108.1(3)
C22 C20 C23 109.8(3)
C19 C20 C23 108.9(3)
C21 C20 C23 108.8(3)
C16 C21 C20 113.3(3)
C16 C21 H21A 108.9
C20 C21 H21A 108.9
C16 C21 H21B 108.9
C20 C21 H21B 108.9
H21A C21 H21B 107.7
C20 C22 H22A 109.5
C20 C22 H22B 109.5
H22A C22 H22B 109.5
C20 C22 H22C 109.5
H22A C22 H22C 109.5
H22B C22 H22C 109.5
C20 C23 H23A 109.5
C20 C23 H23B 109.5
H23A C23 H23B 109.5
C20 C23 H23C 109.5
H23A C23 H23C 109.5
H23B C23 H23C 109.5
N1 C24 C25 103(2)
N1 C24 H24A 111.2
C25 C24 H24A 111.2
N1 C24 H24B 111.2
C25 C24 H24B 111.3
H24A C24 H24B 109.2
O4 C25 O5 103(4)
O4 C25 C24 131(6)
O5 C25 C24 114(3)
C27 C26 O5 110(2)
C27 C26 H26A 109.8
O5 C26 H26A 109.8
C27 C26 H26B 109.8
O5 C26 H26B 109.8
H26A C26 H26B 108.2
C26 C27 H27A 109.5
C26 C27 H27B 109.5
H27A C27 H27B 109.5
C26 C27 H27C 109.5
H27A C27 H27C 109.5
H27B C27 H27C 109.5
C25 O5 C26 134(3)
N1 C24A C25A 114.9(8)
N1 C24A H24C 108.5
C25A C24A H24C 108.5
N1 C24A H24D 108.5
C25A C24A H24D 108.5
H24C C24A H24D 107.5
O4A C25A O5A 127.5(16)
O4A C25A C24A 121.6(10)
O5A C25A C24A 109.3(7)
O5A C26A C27A 106.3(8)
O5A C26A H26D 110.5
C27A C26A H26D 110.5
O5A C26A H26E 110.5
C27A C26A H26E 110.5
H26D C26A H26E 108.7
C26A C27A H27D 109.5
C26A C27A H27E 109.5
H27D C27A H27E 109.5
C26A C27A H27F 109.5
H27D C27A H27F 109.5
H27E C27A H27F 109.5
C25A O5A C26A 112.0(10)
C16 N1 C13 120.6(2)
C16 N1 C24A 121.0(9)
C13 N1 C24A 118.3(10)
C16 N1 C24 117(2)
C13 N1 C24 121(3)
C5 O1 H1A 109(3)

loop_
_geom_bond_atom_site_label_1
_geom_bond_atom_site_label_2
_geom_bond_distance
C1 C2 1.363(4)
C1 C6 1.386(4)
C1 H1 0.9300
C2 C3 1.380(4)
C2 Br1 1.892(3)
C3 C4 1.368(4)
C3 H3 0.9300
C4 C5 1.376(4)
C4 H4 0.9300
C5 O1 1.369(4)
C5 C6 1.398(4)
C6 C7 1.531(4)
C7 C17 1.496(4)
C7 C8 1.501(4)
C7 H7 0.9800
C8 C13 1.355(4)
C8 C9 1.451(4)
C9 O3 1.229(3)
C9 C10 1.491(4)
C10 C11 1.518(4)
C10 H10A 0.9700
C10 H10B 0.9700
C11 C12 1.522(4)
C11 C14 1.536(5)
C11 C15 1.541(4)
C12 C13 1.505(4)
C12 H12A 0.9700
C12 H12B 0.9700
C13 N1 1.395(4)
C14 H14A 0.9600
C14 H14B 0.9600
C14 H14C 0.9600
C15 H15A 0.9600
C15 H15B 0.9600
C15 H15C 0.9600
C16 C17 1.357(4)
C16 N1 1.394(3)
C16 C21 1.499(4)
C17 C18 1.452(4)
C18 O2 1.233(4)
C18 C19 1.489(5)
C19 C20 1.524(5)
C19 H19A 0.9700
C19 H19B 0.9700
C20 C22 1.522(5)
C20 C21 1.534(4)
C20 C23 1.544(5)
C21 H21A 0.9700
C21 H21B 0.9700
C22 H22A 0.9600
C22 H22B 0.9600
C22 H22C 0.9600
C23 H23A 0.9600
C23 H23B 0.9600
C23 H23C 0.9600
C24 N1 1.479(15)
C24 C25 1.498(16)
C24 H24A 0.9700
C24 H24B 0.9700
C25 O4 1.21(2)
C25 O5 1.322(18)
C26 C27 1.458(18)
C26 O5 1.476(16)
C26 H26A 0.9700
C26 H26B 0.9700
C27 H27A 0.9600
C27 H27B 0.9600
C27 H27C 0.9600
C24A N1 1.470(7)
C24A C25A 1.496(7)
C24A H24C 0.9700
C24A H24D 0.9700
C25A O4A 1.204(14)
C25A O5A 1.314(9)
C26A O5A 1.463(7)
C26A C27A 1.468(10)
C26A H26D 0.9700
C26A H26E 0.9700
C27A H27D 0.9600
C27A H27E 0.9600
C27A H27F 0.9600
O1 H1A 0.83(4)

loop_
_geom_hbond_atom_site_label_D
_geom_hbond_atom_site_label_H
_geom_hbond_atom_site_label_A
_geom_hbond_site_symmetry_A
_geom_hbond_distance_DH
_geom_hbond_distance_HA
_geom_hbond_distance_DA
_geom_hbond_angle_DHA
_geom_hbond_publ_flag
O1 H1A O2 . 0.83(4) 1.87(4) 2.674(3) 164(4) yes
C7 H7 O1 . 0.98 2.49 2.910(3) 105 no
C14 H14A O1 4_675 0.96 2.53 3.438(4) 158 yes

loop_
_geom_torsion_atom_site_label_1
_geom_torsion_atom_site_label_2
_geom_torsion_atom_site_label_3
_geom_torsion_atom_site_label_4
_geom_torsion
C6 C1 C2 C3 -0.1(4)
C6 C1 C2 Br1 178.7(2)
C1 C2 C3 C4 1.8(4)
Br1 C2 C3 C4 -177.0(2)
C2 C3 C4 C5 -1.0(5)
C3 C4 C5 O1 179.4(3)
C3 C4 C5 C6 -1.5(5)
C2 C1 C6 C5 -2.3(4)
C2 C1 C6 C7 -177.5(3)
O1 C5 C6 C1 -177.8(3)
C4 C5 C6 C1 3.1(4)
O1 C5 C6 C7 -2.7(4)
C4 C5 C6 C7 178.2(3)
C1 C6 C7 C17 77.5(3)
C5 C6 C7 C17 -97.5(3)
C1 C6 C7 C8 -44.6(4)
C5 C6 C7 C8 140.4(3)
C17 C7 C8 C13 -22.0(4)
C6 C7 C8 C13 99.3(3)
C17 C7 C8 C9 157.9(3)
C6 C7 C8 C9 -80.7(3)
C13 C8 C9 O3 -176.1(3)
C7 C8 C9 O3 4.0(4)
C13 C8 C9 C10 4.5(4)
C7 C8 C9 C10 -175.5(3)
O3 C9 C10 C11 143.5(3)
C8 C9 C10 C11 -37.1(4)
C9 C10 C11 C12 56.5(4)
C9 C10 C11 C14 -64.1(4)
C9 C10 C11 C15 176.1(3)
C10 C11 C12 C13 -45.9(4)
C14 C11 C12 C13 74.2(3)
C15 C11 C12 C13 -165.7(3)
C9 C8 C13 N1 -173.6(3)
C7 C8 C13 N1 6.3(4)
C9 C8 C13 C12 6.9(4)
C7 C8 C13 C12 -173.2(3)
C11 C12 C13 C8 15.2(4)
C11 C12 C13 N1 -164.3(3)
N1 C16 C17 C18 168.4(3)
C21 C16 C17 C18 -11.9(4)
N1 C16 C17 C7 -14.6(4)
C21 C16 C17 C7 165.1(3)
C8 C7 C17 C16 26.3(4)
C6 C7 C17 C16 -96.9(3)
C8 C7 C17 C18 -156.6(2)
C6 C7 C17 C18 80.2(3)
C16 C17 C18 O2 -175.5(3)
C7 C17 C18 O2 7.3(4)
C16 C17 C18 C19 2.3(4)
C7 C17 C18 C19 -174.8(3)
O2 C18 C19 C20 -148.7(3)
C17 C18 C19 C20 33.4(4)
C18 C19 C20 C22 63.8(4)
C18 C19 C20 C21 -57.2(4)
C18 C19 C20 C23 -175.3(3)
C17 C16 C21 C20 -15.0(4)
N1 C16 C21 C20 164.7(3)
C22 C20 C21 C16 -73.3(4)
C19 C20 C21 C16 48.2(4)
C23 C20 C21 C16 166.3(3)
N1 C24 C25 O4 39(12)
N1 C24 C25 O5 174(6)
O4 C25 O5 C26 -35(11)
C24 C25 O5 C26 177(4)
C27 C26 O5 C25 -82(7)
N1 C24A C25A O4A -4(5)
N1 C24A C25A O5A -171.2(18)
O4A C25A O5A C26A 9(4)
C24A C25A O5A C26A 175(2)
C27A C26A O5A C25A -177(2)
C17 C16 N1 C13 -4.2(4)
C21 C16 N1 C13 176.1(3)
C17 C16 N1 C24A 178.7(7)
C21 C16 N1 C24A -1.0(8)
C17 C16 N1 C24 -170(2)
C21 C16 N1 C24 10(2)
C8 C13 N1 C16 8.4(4)
C12 C13 N1 C16 -172.1(2)
C8 C13 N1 C24A -174.4(7)
C12 C13 N1 C24A 5.1(7)
C8 C13 N1 C24 174(2)
C12 C13 N1 C24 -7(2)
C25A C24A N1 C16 -97(2)
C25A C24A N1 C13 86(3)
C25 C24 N1 C16 -102(5)
C25 C24 N1 C13 92(6)

_cod_database_fobs_code 1546693
